data_4327628
loop_
_publ_author_name
'Charles L. Perrin'
'Yeong-Joon Kim'

_publ_section_title
;
 Symmetry of Metal Chelates
;
_journal_name_full 'Inorganic Chemistry'
_journal_page_first 3902
_journal_page_last 3910
_journal_paper_doi 10.1021/ic000382+
_journal_volume 39
_journal_year 2000
_chemical_compound_source 'synthesized by Yeong-Joon Kim'
_chemical_formula_structural Ph3SnOCH=CPhCH=O
_chemical_formula_sum 'C27 H22 O2 Sn'
_chemical_formula_weight 497.14
_chemical_melting_point 507(1)
_chemical_name_common (2-phenylmalonaldehydato)triphenyltin
_chemical_name_systematic
;
(2-formyl-2-phenyl-1-ethenoxy)triphenyltin
;
_space_group_IT_number 14
_symmetry_cell_setting monoclinic
_symmetry_space_group_name_Hall '-P 2yn'
_symmetry_space_group_name_H-M 'P 1 21/n 1'
_atom_sites_solution_hydrogens geom
_atom_sites_solution_primary direct
_atom_sites_solution_secondary difmap
_audit_creation_method SHELXL
_cell_angle_alpha 90.00
_cell_angle_beta 92.50
_cell_angle_gamma 90.00
_cell_formula_units_Z 4
_cell_length_a 9.512(5)
_cell_length_b 16.656(8)
_cell_length_c 14.724(6)
_cell_measurement_temperature 296(2)
_cell_volume 2330.5(19)
_computing_cell_refinement 'Siemens XSCANS'
_computing_data_collection 'Siemens XSCANS'
_computing_data_reduction 'Siemens SHELXTL'
_computing_molecular_graphics 'Siemens SHELXTL'
_computing_publication_material 'Siemens SHELXTL'
_computing_structure_refinement 'SHELXL-93 (Sheldrick, 1993)'
_computing_structure_solution 'SHELXS-86 (Sheldrick, 1990)'
_diffrn_ambient_temperature 296(2)
_diffrn_measurement_device 'Siemens P4'
_diffrn_measurement_method '\w scans'
_diffrn_radiation_monochromator graphite
_diffrn_radiation_source 'fine-focus sealed tube'
_diffrn_radiation_type MoK\a
_diffrn_radiation_wavelength 0.71073
_diffrn_reflns_av_R_equivalents 0.0175
_diffrn_reflns_av_sigmaI/netI 0.0248
_diffrn_reflns_limit_h_max 12
_diffrn_reflns_limit_h_min 0
_diffrn_reflns_limit_k_max 21
_diffrn_reflns_limit_k_min 0
_diffrn_reflns_limit_l_max 19
_diffrn_reflns_limit_l_min -19
_diffrn_reflns_number 5660
_diffrn_reflns_theta_max 27.50
_diffrn_reflns_theta_min 1.85
_diffrn_standards_interval_count 50
_diffrn_standards_number 0
_exptl_absorpt_coefficient_mu 1.115
_exptl_absorpt_correction_T_max 0.8519
_exptl_absorpt_correction_T_min 0.7485
_exptl_absorpt_correction_type empirical
_exptl_crystal_density_diffrn 1.417
_exptl_crystal_F_000 1000
_exptl_crystal_size_max 0.70
_exptl_crystal_size_mid 0.60
_exptl_crystal_size_min 0.40
_refine_diff_density_max 0.519
_refine_diff_density_min -0.642
_refine_diff_density_rms 0.074
_refine_ls_extinction_method none
_refine_ls_goodness_of_fit_all 1.051
_refine_ls_goodness_of_fit_obs 1.076
_refine_ls_matrix_type full
_refine_ls_number_parameters 223
_refine_ls_number_reflns 5356
_refine_ls_number_restraints 0
_refine_ls_restrained_S_all 1.051
_refine_ls_restrained_S_obs 1.076
_refine_ls_R_factor_all 0.0590
_refine_ls_R_factor_obs 0.0402
_refine_ls_shift/esd_max 0.004
_refine_ls_shift/esd_mean 0.001
_refine_ls_structure_factor_coef Fsqd
_refine_ls_weighting_details 'w=1/[\s^2^(Fo^2^)+(0.0521P)^2^+1.9618P] where P=(Fo^2^+2Fc^2^)/3'
_refine_ls_weighting_scheme calc
_refine_ls_wR_factor_all 0.1120
_refine_ls_wR_factor_obs 0.0989
_reflns_number_observed 4031
_reflns_number_total 5356
_reflns_observed_criterion >2sigma(I)
_cod_data_source_file ic0003822B_3.cif
_cod_data_source_block e
_cod_depositor_comments
;
The following automatic conversions were performed:

'_refine_ls_weighting_scheme' value 'calc
w=1/[\s^2^(Fo^2^)+(0.0521P)^2^+1.9618P] where P=(Fo^2^+2Fc^2^)/3' was
changed to 'calc'. New tag '_refine_ls_weighting_details' was
created. The value of the new tag was set to
'w=1/[\s^2^(Fo^2^)+(0.0521P)^2^+1.9618P] where P=(Fo^2^+2Fc^2^)/3'.

Automatic conversion script
Id: cif_fix_values 3143 2015-03-26 13:38:13Z robertas 
;
_cod_database_code 4327628

loop_
_symmetry_equiv_pos_as_xyz
'x, y, z'
'-x+1/2, y+1/2, -z+1/2'
'-x, -y, -z'
'x-1/2, -y-1/2, z-1/2'

loop_
_atom_site_aniso_label
_atom_site_aniso_U_11
_atom_site_aniso_U_22
_atom_site_aniso_U_33
_atom_site_aniso_U_23
_atom_site_aniso_U_13
_atom_site_aniso_U_12
Sn1 0.0487(2) 0.0603(2) 0.04163(15) -0.00519(12) -0.01899(10) 0.00795(12)
O1 0.061(2) 0.062(2) 0.0462(13) -0.0010(13) -0.0249(12) -0.0006(13)
O2 0.075(2) 0.089(2) 0.055(2) 0.023(2) -0.0348(15) -0.022(2)
C7 0.056(2) 0.061(2) 0.045(2) 0.002(2) -0.015(2) -0.006(2)
C8 0.046(2) 0.061(2) 0.037(2) 0.002(2) -0.0113(14) -0.003(2)
C9 0.060(2) 0.072(3) 0.051(2) 0.014(2) -0.019(2) -0.014(2)
C1 0.046(2) 0.060(2) 0.035(2) 0.000(2) -0.0117(14) -0.003(2)
C2 0.058(2) 0.074(3) 0.075(3) 0.010(2) 0.003(2) 0.003(2)
C3 0.069(3) 0.100(4) 0.104(4) 0.025(3) -0.003(3) -0.018(3)
C4 0.110(5) 0.079(4) 0.108(4) 0.010(3) -0.029(4) -0.035(3)
C5 0.116(5) 0.062(3) 0.124(5) -0.020(3) -0.021(4) 0.000(3)
C6 0.066(3) 0.068(3) 0.093(4) -0.016(3) -0.003(2) 0.009(2)
C1A 0.040(2) 0.061(2) 0.066(2) -0.007(2) -0.015(2) 0.003(2)
C2A 0.063(3) 0.070(3) 0.068(3) -0.010(2) 0.002(2) -0.007(2)
C3A 0.098(4) 0.105(5) 0.106(4) -0.026(4) 0.029(3) -0.023(4)
C4A 0.103(5) 0.100(5) 0.148(6) -0.020(4) 0.041(4) -0.037(4)
C5A 0.074(3) 0.085(4) 0.157(6) -0.038(4) 0.026(4) -0.027(3)
C6A 0.051(2) 0.074(3) 0.104(4) -0.029(3) 0.001(2) -0.001(2)
C1B 0.055(2) 0.071(3) 0.049(2) 0.009(2) -0.006(2) 0.011(2)
C2B 0.058(3) 0.082(3) 0.075(3) 0.014(3) -0.001(2) -0.003(2)
C3B 0.054(3) 0.130(5) 0.104(4) 0.021(4) 0.006(3) 0.000(3)
C4B 0.075(4) 0.134(6) 0.105(4) 0.026(4) 0.023(3) 0.032(4)
C5B 0.102(4) 0.125(5) 0.086(4) -0.012(4) 0.001(3) 0.043(4)
C6B 0.074(3) 0.094(4) 0.071(3) -0.017(3) -0.013(2) 0.028(3)
C1C 0.057(2) 0.065(2) 0.047(2) -0.003(2) -0.018(2) 0.009(2)
C2C 0.118(5) 0.097(4) 0.074(3) 0.020(3) 0.018(3) 0.034(4)
C3C 0.136(5) 0.091(4) 0.082(4) 0.030(3) 0.001(4) 0.017(4)
C4C 0.114(5) 0.089(4) 0.123(5) 0.036(4) -0.005(4) 0.031(4)
C5C 0.208(9) 0.135(7) 0.180(8) 0.073(6) 0.094(7) 0.116(7)
C6C 0.190(7) 0.112(5) 0.113(5) 0.049(4) 0.068(5) 0.087(5)

loop_
_atom_site_label
_atom_site_type_symbol
_atom_site_fract_x
_atom_site_fract_y
_atom_site_fract_z
_atom_site_U_iso_or_equiv
_atom_site_thermal_displace_type
_atom_site_occupancy
_atom_site_calc_flag
_atom_site_refinement_flags
Sn1 Sn 0.42027(3) 0.27443(2) 0.58624(2) 0.05080(11) Uani 1 d .
O1 O 0.5170(3) 0.3288(2) 0.7117(2) 0.0570(7) Uani 1 d .
O2 O 0.8332(3) 0.2819(2) 0.9573(2) 0.0741(9) Uani 1 d .
C7 C 0.5721(4) 0.2904(2) 0.7781(3) 0.0545(10) Uani 1 d .
H7 H 0.5327(4) 0.2411(2) 0.7921(3) 0.065 Uiso 1 calc R
C8 C 0.6870(4) 0.3162(2) 0.8318(2) 0.0483(8) Uani 1 d .
C9 C 0.7313(4) 0.2657(3) 0.9032(3) 0.0615(11) Uani 1 d .
H9 H 0.6830(4) 0.2178(3) 0.9111(3) 0.074 Uiso 1 calc R
C1 C 0.7605(3) 0.39319(14) 0.8154(2) 0.0473(8) Uani 1 d G
C2 C 0.9016(3) 0.3922(2) 0.7933(2) 0.0690(12) Uani 1 d G
H2 H 0.9498(4) 0.3420(2) 0.7871(3) 0.083 Uiso 1 d G
C3 C 0.9728(3) 0.4643(2) 0.7802(2) 0.091(2) Uani 1 d G
H3 H 1.0699(3) 0.4636(3) 0.7650(4) 0.109 Uiso 1 d G
C4 C 0.9028(4) 0.5373(2) 0.7892(3) 0.100(2) Uani 1 d G
H4 H 0.9517(5) 0.5868(2) 0.7802(4) 0.120 Uiso 1 d G
C5 C 0.7617(4) 0.53821(14) 0.8114(3) 0.101(2) Uani 1 d G
H5 H 0.7135(5) 0.5884(2) 0.8176(4) 0.121 Uiso 1 d G
C6 C 0.6905(3) 0.4662(2) 0.8245(2) 0.0756(13) Uani 1 d G
H6 H 0.5934(3) 0.4668(3) 0.8397(3) 0.091 Uiso 1 d G
C1A C 0.2857(3) 0.1990(2) 0.6620(2) 0.0559(10) Uani 1 d G
C2A C 0.2337(3) 0.2260(2) 0.7437(2) 0.0670(11) Uani 1 d G
H2A H 0.2584(5) 0.2784(2) 0.7662(3) 0.080 Uiso 1 d G
C3A C 0.1457(4) 0.1767(2) 0.7927(2) 0.102(2) Uani 1 d G
H3A H 0.1099(6) 0.1953(3) 0.8490(3) 0.123 Uiso 1 d G
C4A C 0.1098(4) 0.1005(2) 0.7601(3) 0.116(2) Uani 1 d G
H4A H 0.0493(6) 0.0666(3) 0.7938(4) 0.139 Uiso 1 d G
C5A C 0.1619(4) 0.0735(2) 0.6784(3) 0.105(2) Uani 1 d G
H5A H 0.1371(5) 0.0210(2) 0.6559(4) 0.126 Uiso 1 d G
C6A C 0.2498(3) 0.1227(2) 0.6293(2) 0.0764(14) Uani 1 d G
H6A H 0.2856(5) 0.1041(3) 0.5731(3) 0.092 Uiso 1 d G
C1B C 0.6210(2) 0.2298(2) 0.5495(2) 0.0587(10) Uani 1 d G
C2B C 0.7446(3) 0.2642(2) 0.5862(2) 0.0720(12) Uani 1 d G
H2B H 0.7400(5) 0.3089(2) 0.6271(3) 0.086 Uiso 1 d G
C3B C 0.8750(2) 0.2336(3) 0.5634(3) 0.096(2) Uani 1 d G
H3B H 0.9600(3) 0.2573(3) 0.5886(4) 0.115 Uiso 1 d G
C4B C 0.8817(3) 0.1687(3) 0.5039(3) 0.104(2) Uani 1 d G
H4B H 0.9714(4) 0.1476(4) 0.4883(4) 0.125 Uiso 1 d G
C5B C 0.7581(4) 0.1343(2) 0.4673(2) 0.104(2) Uani 1 d G
H5B H 0.7628(6) 0.0896(3) 0.4264(3) 0.125 Uiso 1 d G
C6B C 0.6278(3) 0.1649(2) 0.4901(2) 0.0802(14) Uani 1 d G
H6B H 0.5427(4) 0.1412(3) 0.4649(3) 0.096 Uiso 1 d G
C1C C 0.3354(3) 0.3873(2) 0.5463(2) 0.0571(10) Uani 1 d G
C2C C 0.3699(4) 0.4244(2) 0.4653(2) 0.096(2) Uani 1 d G
H2C H 0.4380(6) 0.4003(3) 0.4275(3) 0.115 Uiso 1 d G
C3C C 0.3054(5) 0.4965(2) 0.4391(2) 0.103(2) Uani 1 d G
H3C H 0.3292(7) 0.5220(3) 0.3834(3) 0.124 Uiso 1 d G
C4C C 0.2064(5) 0.5315(2) 0.4940(3) 0.109(2) Uani 1 d G
H4C H 0.1621(7) 0.5812(2) 0.4760(4) 0.131 Uiso 1 d G
C5C C 0.1719(5) 0.4945(3) 0.5750(3) 0.172(4) Uani 1 d G
H5C H 0.1038(8) 0.5186(4) 0.6128(4) 0.206 Uiso 1 d G
C6C C 0.2364(5) 0.4224(2) 0.6012(2) 0.137(3) Uani 1 d G
H6C H 0.2126(7) 0.3969(4) 0.6569(3) 0.164 Uiso 1 d G

loop_
_atom_type_symbol
_atom_type_description
_atom_type_scat_dispersion_real
_atom_type_scat_dispersion_imag
_atom_type_scat_source
C C 0.0033 0.0016 'International Tables Vol C Tables 4.2.6.8 and 6.1.1.4'
H H 0.0000 0.0000 'International Tables Vol C Tables 4.2.6.8 and 6.1.1.4'
O O 0.0106 0.0060 'International Tables Vol C Tables 4.2.6.8 and 6.1.1.4'
Sn Sn -0.6537 1.4246 'International Tables Vol C Tables 4.2.6.8 and 6.1.1.4'

loop_
_geom_angle_atom_site_label_1
_geom_angle_atom_site_label_2
_geom_angle_atom_site_label_3
_geom_angle
_geom_angle_site_symmetry_3
C1C Sn1 C1B 124.83(13) .
C1C Sn1 C1A 115.85(12) .
C1B Sn1 C1A 119.20(12) .
C1C Sn1 O1 90.48(11) .
C1B Sn1 O1 90.57(11) .
C1A Sn1 O1 92.35(11) .
C1C Sn1 O2 90.80(12) 4_565
C1B Sn1 O2 86.66(12) 4_565
C1A Sn1 O2 89.33(13) 4_565
O1 Sn1 O2 177.20(11) 4_565
C7 O1 Sn1 125.5(3) .
C9 O2 Sn1 133.9(3) 4_666
O1 C7 C8 125.1(4) .
C7 C8 C9 116.5(4) .
C7 C8 C1 122.6(3) .
C9 C8 C1 120.9(3) .
O2 C9 C8 123.2(4) .
C6 C1 C2 120.0 .
C6 C1 C8 120.4(2) .
C2 C1 C8 119.5(2) .
C3 C2 C1 120.0 .
C2 C3 C4 120.0 .
C5 C4 C3 120.0 .
C4 C5 C6 120.0 .
C1 C6 C5 120.0 .
C6A C1A C2A 120.0 .
C6A C1A Sn1 119.8(2) .
C2A C1A Sn1 120.2(2) .
C3A C2A C1A 120.0 .
C2A C3A C4A 120.0 .
C5A C4A C3A 120.0 .
C4A C5A C6A 120.0 .
C1A C6A C5A 120.0 .
C6B C1B C2B 120.0 .
C6B C1B Sn1 119.6(2) .
C2B C1B Sn1 120.4(2) .
C3B C2B C1B 120.0 .
C2B C3B C4B 120.0 .
C5B C4B C3B 120.0 .
C6B C5B C4B 120.0 .
C5B C6B C1B 120.0 .
C6C C1C C2C 120.0 .
C6C C1C Sn1 118.0(2) .
C2C C1C Sn1 121.9(2) .
C1C C2C C3C 120.0 .
C2C C3C C4C 120.0 .
C5C C4C C3C 120.0 .
C4C C5C C6C 120.0 .
C1C C6C C5C 120.0 .

loop_
_geom_bond_atom_site_label_1
_geom_bond_atom_site_label_2
_geom_bond_distance
_geom_bond_site_symmetry_2
Sn1 C1C 2.119(2) .
Sn1 C1B 2.140(2) .
Sn1 C1A 2.142(2) .
Sn1 O1 2.220(2) .
Sn1 O2 2.244(3) 4_565
O1 C7 1.262(4) .
O2 C9 1.257(5) .
O2 Sn1 2.244(3) 4_666
C7 C8 1.389(5) .
C8 C9 1.396(5) .
C8 C1 1.486(4) .
C1 C6 1.39 .
C1 C2 1.40 .
C2 C3 1.39 .
C3 C4 1.39 .
C4 C5 1.39 .
C5 C6 1.40 .
C1A C6A 1.40 .
C1A C2A 1.40 .
C2A C3A 1.39 .
C3A C4A 1.40 .
C4A C5A 1.39 .
C5A C6A 1.40 .
C1B C6B 1.40 .
C1B C2B 1.40 .
C2B C3B 1.39 .
C3B C4B 1.39 .
C4B C5B 1.39 .
C5B C6B 1.39 .
C1C C6C 1.39 .
C1C C2C 1.40 .
C2C C3C 1.40 .
C3C C4C 1.40 .
C4C C5C 1.39 .
C5C C6C 1.40 .
